data_7124343
loop_
_publ_author_name
'Horibe, Takahiro'
'Nakagawa, Keita'
'Hazeyama, Takashi'
'Takeda, Kazuki'
'Ishihara, Kazuaki'

_publ_section_title
;
 Enantioselective oxidative coupling reaction of 2-naphthol derivatives
 catalyzed by chiral diphosphine oxide--iron(II) complexes
;
_journal_name_full 'Chemical Communications'
_journal_paper_doi 10.1039/C9CC07834G
_journal_year 2019
_chemical_formula_moiety 'C89 H67 Fe O5 P4, 2(C F3 O3 S)'
_chemical_formula_sum 'C91 H67 F6 Fe O11 P4 S2'
_chemical_formula_weight 1694.29
_space_group_crystal_system triclinic
_space_group_IT_number 2
_space_group_name_Hall '-P 1'
_space_group_name_H-M_alt 'P -1'
_symmetry_space_group_name_Hall '-P 1'
_symmetry_space_group_name_H-M 'P -1'
_atom_sites_solution_hydrogens geom
_atom_sites_solution_primary dual
_audit_creation_date 2018-12-17
_audit_creation_method
;
Olex2 1.2-ac3
(compiled 2017.08.10 svn.r3458 for OlexSys, GUI svn.r5381)
;
_audit_update_record
;
2018-12-22 deposited with the CCDC.    2019-10-17 downloaded from the CCDC.
;
_cell_angle_alpha 94.995(3)
_cell_angle_beta 98.196(3)
_cell_angle_gamma 116.057(4)
_cell_formula_units_Z 2
_cell_length_a 14.7161(6)
_cell_length_b 14.8437(7)
_cell_length_c 20.7334(7)
_cell_measurement_reflns_used 11130
_cell_measurement_temperature 93
_cell_measurement_theta_max 27.2270
_cell_measurement_theta_min 2.0410
_cell_volume 3969.7(3)
_computing_cell_refinement 'CrysAlisPro 1.171.38.46 (Rigaku OD, 2015)'
_computing_data_collection 'CrysAlisPro 1.171.38.46 (Rigaku OD, 2015)'
_computing_data_reduction 'CrysAlisPro 1.171.38.46 (Rigaku OD, 2015)'
_computing_molecular_graphics 'Olex2 (Dolomanov et al., 2009)'
_computing_publication_material 'Olex2 (Dolomanov et al., 2009)'
_computing_structure_refinement 'ShelXL (Sheldrick, 2015)'
_computing_structure_solution 'ShelXT (Sheldrick, 2015)'
_diffrn_ambient_temperature 93
_diffrn_detector 'CCD plate'
_diffrn_measured_fraction_theta_full 0.994
_diffrn_measured_fraction_theta_max 0.870
_diffrn_measurement_details
;
List of Runs (angles in degrees, time in seconds):

  # Type    Start    End  Width  t~exp~   \w     \q     \k     \f   Frames
#--------------------------------------------------------------------------
  1  \w   -105.00  75.00   0.50   15.00    --  -15.00  45.00   0.00  360
  2  \w   -105.00  75.00   0.50   15.00    --  -15.00  45.00  90.00  360
  3  \w   -105.00  75.00   0.50   15.00    --  -15.00  45.00 180.00  360
;
_diffrn_measurement_device 'abstract diffractometer'
_diffrn_measurement_device_type 'dtrek-CrysAlisPro-abstract goniometer imported rigaku-d*trek images'
_diffrn_measurement_method '\w scans'
_diffrn_orient_matrix_type 'CrysAlisPro convention (1999,Acta A55,543-557)'
_diffrn_orient_matrix_UB_11 0.0191196000
_diffrn_orient_matrix_UB_12 0.0526898000
_diffrn_orient_matrix_UB_13 0.0115573000
_diffrn_orient_matrix_UB_21 0.0173846000
_diffrn_orient_matrix_UB_22 0.0112102000
_diffrn_orient_matrix_UB_23 -0.0298956000
_diffrn_orient_matrix_UB_31 -0.0483038000
_diffrn_orient_matrix_UB_32 -0.0031424000
_diffrn_orient_matrix_UB_33 -0.0142183000
_diffrn_radiation_monochromator graphite
_diffrn_radiation_probe x-ray
_diffrn_radiation_type MoK\a
_diffrn_radiation_wavelength 0.71073
_diffrn_reflns_av_R_equivalents 0.0761
_diffrn_reflns_av_unetI/netI 0.1477
_diffrn_reflns_Laue_measured_fraction_full 0.994
_diffrn_reflns_Laue_measured_fraction_max 0.870
_diffrn_reflns_limit_h_max 21
_diffrn_reflns_limit_h_min -20
_diffrn_reflns_limit_k_max 21
_diffrn_reflns_limit_k_min -21
_diffrn_reflns_limit_l_max 29
_diffrn_reflns_limit_l_min -29
_diffrn_reflns_number 55878
_diffrn_reflns_point_group_measured_fraction_full 0.994
_diffrn_reflns_point_group_measured_fraction_max 0.870
_diffrn_reflns_theta_full 25.242
_diffrn_reflns_theta_max 30.724
_diffrn_reflns_theta_min 1.573
_diffrn_source 'fine-focus sealed X-ray tube'
_diffrn_source_type 'Enhance (Mo) X-ray Source'
_exptl_absorpt_coefficient_mu 0.400
_exptl_absorpt_correction_T_max 1.00000
_exptl_absorpt_correction_T_min 0.72865
_exptl_absorpt_correction_type multi-scan
_exptl_absorpt_process_details
;
CrysAlisPro 1.171.38.46 (Rigaku Oxford Diffraction, 2015)
Empirical absorption correction using spherical harmonics,
 implemented in SCALE3 ABSPACK scaling algorithm.
;
_exptl_crystal_colour gray
_exptl_crystal_colour_primary gray
_exptl_crystal_density_diffrn 1.417
_exptl_crystal_description plate
_exptl_crystal_F_000 1746
_exptl_crystal_size_max 0.199
_exptl_crystal_size_mid 0.131
_exptl_crystal_size_min 0.02
_refine_diff_density_max 1.776
_refine_diff_density_min -0.726
_refine_diff_density_rms 0.122
_refine_ls_extinction_method none
_refine_ls_goodness_of_fit_ref 0.996
_refine_ls_hydrogen_treatment constr
_refine_ls_matrix_type full
_refine_ls_number_parameters 1037
_refine_ls_number_reflns 21488
_refine_ls_number_restraints 0
_refine_ls_restrained_S_all 0.996
_refine_ls_R_factor_all 0.1633
_refine_ls_R_factor_gt 0.0765
_refine_ls_shift/su_max 0.001
_refine_ls_shift/su_mean 0.000
_refine_ls_structure_factor_coef Fsqd
_refine_ls_weighting_details 'w=1/[\s^2^(Fo^2^)+(0.1245P)^2^] where P=(Fo^2^+2Fc^2^)/3'
_refine_ls_weighting_scheme calc
_refine_ls_wR_factor_gt 0.1907
_refine_ls_wR_factor_ref 0.2349
_reflns_Friedel_coverage 0.000
_reflns_number_gt 10936
_reflns_number_total 21488
_reflns_threshold_expression 'I > 2\s(I)'
_cod_data_source_file c9cc07834g2.cif
_cod_data_source_block 20181216-
_cod_database_code 7124343
_shelx_shelxl_version_number 2018/1
_shelx_space_group_comment
;
The symmetry employed for this shelxl refinement is uniquely defined
by the following loop, which should always be used as a source of
symmetry information in preference to the above space-group names.
They are only intended as comments.
;
_shelx_estimated_absorpt_t_max 0.992
_shelx_estimated_absorpt_t_min 0.925
_reflns_odcompleteness_completeness 87.04
_reflns_odcompleteness_iscentric 1
_reflns_odcompleteness_theta 30.66
_olex2_refinement_description
;
1. Fixed Uiso
 At 1.2 times of:
  All C(H) groups
 At 1.5 times of:
  All C(H,H,H) groups
2.a Aromatic/amide H refined with riding coordinates:
 C00L(H00L), C00N(H00N), C00Q(H00Q), C00V(H00V), C00W(H00W), C00Y(H00Y),
 C015(H015), C019(H019), C01A(H01A), C01B(H01B), C01C(H01C), C01F(H01F),
 C01G(H01G), C01H(H01H), C01I(H01I), C01L(H01L), C01N(H01N), C01O(H01O),
 C01P(H01P), C01Q(H01Q), C01R(H01R), C01S(H01S), C01U(H01U), C01V(H01V),
 C01X(H01X), C01Y(H01Y), C01Z(H01Z), C021(H021), C022(H022), C023(H023),
 C024(H024), C025(H025), C027(H027), C028(H028), C029(H029), C02A(H02A),
 C02B(H02B), C02C(H02C), C02D(H02D), C02E(H02E), C02F(H02F), C02G(H02G),
 C02H(H02H), C02I(H02I), C02J(H02J), C02K(H02K), C02L(H02L), C02M(H02M),
 C02N(H02N), C02O(H02O), C02P(H02P), C02Q(H02Q), C02R(H02R), C02S(H02S),
 C02T(H02T), C02V(H02X), C02X(H02Y), C02Y(H02Z), C02Z(H02), C030(H030),
 C031(H031), C033(H033), C036(H036), C037(H037)
2.b Idealised Me refined as rotating group:
 C02U(H02U,H02V,H02W)
;
_olex2_submission_special_instructions 'No special instructions were received'
_oxdiff_exptl_absorpt_empirical_details
;
Empirical correction (ABSPACK) includes:
- Absorption correction using spherical harmonics
- Frame scaling
;
_oxdiff_exptl_absorpt_empirical_full_max 1.520
_oxdiff_exptl_absorpt_empirical_full_min 0.764

loop_
_space_group_symop_operation_xyz
'x, y, z'
'-x, -y, -z'

loop_
_atom_site_label
_atom_site_type_symbol
_atom_site_fract_x
_atom_site_fract_y
_atom_site_fract_z
_atom_site_U_iso_or_equiv
_atom_site_adp_type
_atom_site_occupancy
_atom_site_site_symmetry_order
_atom_site_calc_flag
_atom_site_refinement_flags_posn
Fe01 Fe 0.56605(4) 0.21471(4) 0.28508(3) 0.02200(15) Uani 1 1 d .
P002 P 0.64329(8) 0.44140(8) 0.36113(5) 0.0199(2) Uani 1 1 d .
P003 P 0.71272(8) 0.34636(8) 0.18932(5) 0.0206(2) Uani 1 1 d .
P004 P 0.31370(8) 0.10924(8) 0.30115(5) 0.0218(2) Uani 1 1 d .
P005 P 0.47045(8) -0.01063(8) 0.19494(5) 0.0223(2) Uani 1 1 d .
S006 S 1.04363(10) 0.21589(10) 0.46616(6) 0.0408(3) Uani 1 1 d .
S007 S 0.25185(12) 0.47995(13) 0.05852(8) 0.0618(5) Uani 1 1 d .
O008 O 0.6872(2) 0.2895(2) 0.24658(12) 0.0210(6) Uani 1 1 d .
O009 O 0.5695(2) 0.3499(2) 0.30865(12) 0.0221(6) Uani 1 1 d .
O00A O 0.5158(2) 0.1040(2) 0.20799(13) 0.0263(6) Uani 1 1 d .
F00B F 0.9521(2) 0.2222(2) 0.34951(15) 0.0559(8) Uani 1 1 d .
O00C O 0.4248(2) 0.1451(2) 0.29826(14) 0.0286(7) Uani 1 1 d .
F00D F 1.0073(2) 0.1103(2) 0.34851(16) 0.0600(9) Uani 1 1 d .
O00E O 0.6270(2) 0.1846(2) 0.35550(14) 0.0319(7) Uani 1 1 d .
F00F F 0.4374(2) 0.5035(3) 0.10330(15) 0.0597(9) Uani 1 1 d .
F00G F 0.8706(2) 0.0834(3) 0.38604(19) 0.0701(10) Uani 1 1 d .
O00H O 1.1409(3) 0.2848(3) 0.45232(16) 0.0486(9) Uani 1 1 d .
O00I O 1.0450(3) 0.1319(3) 0.4952(2) 0.0594(11) Uani 1 1 d .
O00J O 0.9882(3) 0.2632(3) 0.49364(19) 0.0616(11) Uani 1 1 d .
C00K C 0.9693(3) 0.4634(3) 0.38912(19) 0.0203(8) Uani 1 1 d .
C00L C 0.9032(3) 0.4231(3) 0.43341(19) 0.0218(9) Uani 1 1 d .
H00L H 0.924708 0.396820 0.469461 0.026 Uiso 1 1 calc R
C00M C 0.9353(3) 0.5006(3) 0.33391(19) 0.0210(8) Uani 1 1 d .
C00N C 1.0684(3) 0.4692(3) 0.3976(2) 0.0250(9) Uani 1 1 d .
H00N H 1.091421 0.443726 0.433534 0.030 Uiso 1 1 calc R
C00O C 0.2428(3) -0.0900(3) 0.23441(19) 0.0227(9) Uani 1 1 d .
C00P C 0.8353(3) 0.4966(3) 0.32569(18) 0.0186(8) Uani 1 1 d .
C00Q C 0.8098(3) 0.4213(3) 0.42528(19) 0.0234(9) Uani 1 1 d .
H00Q H 0.767047 0.394457 0.456146 0.028 Uiso 1 1 calc R
C00R C 0.6019(3) 0.4245(3) 0.43848(19) 0.0206(8) Uani 1 1 d .
C00S C 0.7738(3) 0.4585(3) 0.37176(18) 0.0205(8) Uani 1 1 d .
C00T C 0.8059(3) 0.5397(3) 0.26849(19) 0.0209(8) Uani 1 1 d .
C00U C 0.3279(3) -0.0994(3) 0.27781(18) 0.0213(8) Uani 1 1 d .
C00V C 0.4754(3) -0.1328(3) 0.3606(2) 0.0292(10) Uani 1 1 d .
H00V H 0.525472 -0.144413 0.387858 0.035 Uiso 1 1 calc R
C00W C 1.0017(3) 0.5394(3) 0.2895(2) 0.0234(9) Uani 1 1 d .
H00W H 0.979165 0.561963 0.251730 0.028 Uiso 1 1 calc R
C00X C 0.1682(3) -0.1782(3) 0.18937(19) 0.0236(9) Uani 1 1 d .
C00Y C 0.1741(3) -0.2709(3) 0.1830(2) 0.0258(9) Uani 1 1 d .
H00Y H 0.230066 -0.274770 0.209600 0.031 Uiso 1 1 calc R
O00Z O 0.2149(3) 0.5289(4) 0.01336(19) 0.0705(13) Uani 1 1 d .
F010 F 0.4288(3) 0.6372(3) 0.0818(2) 0.1038(15) Uani 1 1 d .
C011 C 0.8474(3) 0.6484(3) 0.2754(2) 0.0225(9) Uani 1 1 d .
C012 C 0.2293(3) -0.0021(3) 0.23953(19) 0.0239(9) Uani 1 1 d .
F013 F 0.4074(3) 0.5236(4) 0.00344(18) 0.1066(16) Uani 1 1 d .
C014 C 0.3690(3) -0.0611(3) 0.12284(19) 0.0234(9) Uani 1 1 d .
C015 C 0.6578(3) 0.4920(3) 0.4969(2) 0.0245(9) Uani 1 1 d .
H015 H 0.723874 0.546751 0.497948 0.029 Uiso 1 1 calc R
C016 C 0.5701(3) -0.0423(3) 0.17594(19) 0.0244(9) Uani 1 1 d .
C017 C 0.4258(3) -0.0702(3) 0.26418(18) 0.0226(9) Uani 1 1 d .
C018 C 0.3768(3) -0.1638(3) 0.37586(19) 0.0257(9) Uani 1 1 d .
C019 C 0.9093(3) 0.7128(3) 0.3356(2) 0.0255(9) Uani 1 1 d .
H019 H 0.923382 0.683825 0.372452 0.031 Uiso 1 1 calc R
C01A C 1.1315(3) 0.5107(3) 0.3552(2) 0.0297(10) Uani 1 1 d .
H01A H 1.199265 0.516758 0.362966 0.036 Uiso 1 1 calc R
C01B C 0.8678(3) 0.2897(3) 0.2019(2) 0.0269(9) Uani 1 1 d .
H01B H 0.840147 0.259467 0.237764 0.032 Uiso 1 1 calc R
C01C C 0.2036(3) -0.1783(3) 0.3505(2) 0.0247(9) Uani 1 1 d .
H01C H 0.151753 -0.169880 0.322599 0.030 Uiso 1 1 calc R
C01D C 0.3024(3) -0.1472(3) 0.33457(19) 0.0228(9) Uani 1 1 d .
C01E C 0.7489(3) 0.4800(3) 0.20728(19) 0.0212(8) Uani 1 1 d .
C01F C 0.9484(3) 0.3765(3) 0.0976(2) 0.0308(10) Uani 1 1 d .
H01F H 0.976568 0.406024 0.061727 0.037 Uiso 1 1 calc R
C01G C 0.4999(3) -0.0864(3) 0.30709(19) 0.0263(9) Uani 1 1 d .
H01G H 0.567333 -0.064559 0.298361 0.032 Uiso 1 1 calc R
C01H C 0.5067(3) 0.3446(3) 0.4381(2) 0.0251(9) Uani 1 1 d .
H01H H 0.468207 0.297835 0.398422 0.030 Uiso 1 1 calc R
C01I C 0.8610(3) 0.3808(3) 0.11173(19) 0.0262(9) Uani 1 1 d .
H01I H 0.829319 0.412909 0.085800 0.031 Uiso 1 1 calc R
C01J C 0.8271(3) 0.6925(3) 0.2211(2) 0.0253(9) Uani 1 1 d .
C01K C 0.2957(3) 0.0770(3) 0.3808(2) 0.0238(9) Uani 1 1 d .
C01L C 0.7688(3) 0.6303(3) 0.1608(2) 0.0308(10) Uani 1 1 d .
H01L H 0.755664 0.660115 0.124193 0.037 Uiso 1 1 calc R
C01M C 0.0839(3) -0.1748(3) 0.1483(2) 0.0280(10) Uani 1 1 d .
C01N C 0.2570(4) -0.2369(3) 0.4463(2) 0.0327(10) Uani 1 1 d .
H01N H 0.240994 -0.267315 0.484385 0.039 Uiso 1 1 calc R
C01O C 0.3513(4) -0.2103(3) 0.4319(2) 0.0320(10) Uani 1 1 d .
H01O H 0.400514 -0.222716 0.459439 0.038 Uiso 1 1 calc R
C01P C 0.5614(3) -0.1397(3) 0.1724(2) 0.0295(10) Uani 1 1 d .
H01P H 0.502724 -0.193205 0.182661 0.035 Uiso 1 1 calc R
C01Q C 0.4668(3) 0.3321(3) 0.4951(2) 0.0296(10) Uani 1 1 d .
H01Q H 0.401067 0.277050 0.494491 0.036 Uiso 1 1 calc R
C01R C 0.2034(3) 0.0508(3) 0.4020(2) 0.0290(10) Uani 1 1 d .
H01R H 0.146606 0.051004 0.373887 0.035 Uiso 1 1 calc R
C01S C 0.1829(3) -0.2207(3) 0.4065(2) 0.0306(10) Uani 1 1 d .
H01S H 0.117531 -0.239040 0.418032 0.037 Uiso 1 1 calc R
C01T C 0.6382(3) 0.5539(3) 0.3394(2) 0.0259(9) Uani 1 1 d .
C01U C 0.6563(3) 0.0362(4) 0.1608(2) 0.0308(10) Uani 1 1 d .
H01U H 0.662523 0.102919 0.163542 0.037 Uiso 1 1 calc R
C01V C 1.0978(3) 0.5449(3) 0.3000(2) 0.0281(10) Uani 1 1 d .
H01V H 1.142035 0.571969 0.269985 0.034 Uiso 1 1 calc R
C01W C 0.6035(3) 0.2954(3) 0.12242(19) 0.0238(9) Uani 1 1 d .
C01X C 0.3775(3) 0.0729(3) 0.4211(2) 0.0291(10) Uani 1 1 d .
H01X H 0.441068 0.091194 0.407030 0.035 Uiso 1 1 calc R
C01Y C 0.0749(3) -0.0836(3) 0.1540(2) 0.0279(10) Uani 1 1 d .
H01Y H 0.019265 -0.080731 0.126315 0.033 Uiso 1 1 calc R
C01Z C 0.9944(3) 0.3306(3) 0.1345(2) 0.0338(11) Uani 1 1 d .
H01Z H 1.054473 0.328717 0.124076 0.041 Uiso 1 1 calc R
C020 C 0.8201(3) 0.3373(3) 0.16452(19) 0.0229(9) Uani 1 1 d .
C021 C 0.1438(3) -0.0002(3) 0.1983(2) 0.0276(10) Uani 1 1 d .
H021 H 0.135337 0.059761 0.201905 0.033 Uiso 1 1 calc R
C022 C 0.7005(3) 0.6475(3) 0.3805(2) 0.0309(10) Uani 1 1 d .
H022 H 0.745865 0.651789 0.419470 0.037 Uiso 1 1 calc R
C023 C 0.3279(3) -0.1625(3) 0.0939(2) 0.0307(10) Uani 1 1 d .
H023 H 0.354459 -0.204927 0.111891 0.037 Uiso 1 1 calc R
C024 C 0.1019(4) -0.3548(3) 0.1398(2) 0.0329(11) Uani 1 1 d .
H024 H 0.107390 -0.416330 0.136960 0.039 Uiso 1 1 calc R
C025 C 0.6174(3) 0.4795(3) 0.5535(2) 0.0290(10) Uani 1 1 d .
H025 H 0.655509 0.526496 0.593134 0.035 Uiso 1 1 calc R
C026 C 0.2774(3) 0.2061(3) 0.28387(19) 0.0240(9) Uani 1 1 d .
C027 C 0.0100(3) -0.2634(4) 0.1029(2) 0.0331(11) Uani 1 1 d .
H027 H -0.045923 -0.261217 0.075029 0.040 Uiso 1 1 calc R
C028 C 0.5227(3) 0.3999(3) 0.5530(2) 0.0277(10) Uani 1 1 d .
H028 H 0.495825 0.391501 0.592330 0.033 Uiso 1 1 calc R
C029 C 0.2304(3) 0.2445(3) 0.3238(2) 0.0276(9) Uani 1 1 d .
H029 H 0.216728 0.220252 0.364023 0.033 Uiso 1 1 calc R
C02A C 0.9488(3) 0.8153(3) 0.3414(2) 0.0320(10) Uani 1 1 d .
H02A H 0.990794 0.857678 0.381912 0.038 Uiso 1 1 calc R
C02B C 0.5221(3) 0.3175(3) 0.1280(2) 0.0280(10) Uani 1 1 d .
H02B H 0.527169 0.361217 0.166153 0.034 Uiso 1 1 calc R
C02C C 0.1938(4) 0.0243(3) 0.4641(2) 0.0360(11) Uani 1 1 d .
H02C H 0.131805 0.009618 0.479592 0.043 Uiso 1 1 calc R
C02D C 0.4342(3) 0.2769(4) 0.0792(2) 0.0319(10) Uani 1 1 d .
H02D H 0.379155 0.292597 0.083512 0.038 Uiso 1 1 calc R
C02E C 0.9551(3) 0.2868(4) 0.1866(2) 0.0362(11) Uani 1 1 d .
H02E H 0.987622 0.254753 0.211855 0.043 Uiso 1 1 calc R
C02F C 0.3660(4) 0.0422(4) 0.4815(2) 0.0363(11) Uani 1 1 d .
H02F H 0.420744 0.036499 0.508091 0.044 Uiso 1 1 calc R
C02G C 0.2479(3) -0.2019(4) 0.0387(2) 0.0333(11) Uani 1 1 d .
H02G H 0.218321 -0.271542 0.019249 0.040 Uiso 1 1 calc R
C02H C 0.4268(4) 0.2134(4) 0.0242(2) 0.0348(11) Uani 1 1 d .
H02H H 0.366783 0.186035 -0.009902 0.042 Uiso 1 1 calc R
C02I C 0.8696(3) 0.7992(3) 0.2292(2) 0.0320(10) Uani 1 1 d .
H02I H 0.857108 0.829923 0.192896 0.038 Uiso 1 1 calc R
C02J C 0.5954(3) 0.2298(3) 0.0670(2) 0.0302(10) Uani 1 1 d .
H02J H 0.649892 0.213132 0.062723 0.036 Uiso 1 1 calc R
C02K C 0.2122(4) -0.1387(4) 0.0125(2) 0.0394(12) Uani 1 1 d .
H02K H 0.158632 -0.165033 -0.025857 0.047 Uiso 1 1 calc R
C02L C 0.0189(3) -0.3503(3) 0.0994(2) 0.0348(11) Uani 1 1 d .
H02L H -0.031316 -0.409028 0.069345 0.042 Uiso 1 1 calc R
C02M C 0.3323(3) 0.0015(3) 0.0962(2) 0.0307(10) Uani 1 1 d .
H02M H 0.361070 0.071121 0.115482 0.037 Uiso 1 1 calc R
C02N C 0.2265(4) 0.3567(4) 0.2480(2) 0.0363(11) Uani 1 1 d .
H02N H 0.207322 0.407064 0.235477 0.044 Uiso 1 1 calc R
C02O C 0.2035(4) 0.3178(3) 0.3053(2) 0.0337(11) Uani 1 1 d .
H02O H 0.168828 0.341944 0.332027 0.040 Uiso 1 1 calc R
C02P C 0.7308(3) 0.5277(3) 0.1539(2) 0.0263(9) Uani 1 1 d .
H02P H 0.691223 0.486874 0.112379 0.032 Uiso 1 1 calc R
C02Q C 0.3014(4) 0.2472(3) 0.2259(2) 0.0331(10) Uani 1 1 d .
H02Q H 0.334751 0.222415 0.198450 0.040 Uiso 1 1 calc R
C02R C 0.7250(4) -0.0797(4) 0.1380(2) 0.0362(11) Uani 1 1 d .
H02R H 0.777975 -0.092636 0.124869 0.043 Uiso 1 1 calc R
C02S C 0.2774(4) 0.3220(3) 0.2090(2) 0.0352(11) Uani 1 1 d .
H02S H 0.295534 0.350319 0.170631 0.042 Uiso 1 1 calc R
C02T C 0.2524(4) -0.0386(4) 0.0405(2) 0.0403(12) Uani 1 1 d .
H02T H 0.225876 0.003469 0.021998 0.048 Uiso 1 1 calc R
C02U C 0.7110(4) 0.1648(4) 0.3623(2) 0.0405(12) Uani 1 1 d .
H02U H 0.702183 0.115728 0.324166 0.061 Uiso 1 1 calc GR
H02V H 0.716174 0.136505 0.402869 0.061 Uiso 1 1 calc GR
H02W H 0.774120 0.228096 0.364747 0.061 Uiso 1 1 calc GR
C02V C 0.2758(4) 0.0196(4) 0.5035(2) 0.0364(11) Uani 1 1 d .
H02X H 0.269483 0.000615 0.545899 0.044 Uiso 1 1 calc R
O02W O 0.2418(4) 0.4963(5) 0.1236(2) 0.103(2) Uani 1 1 d .
C02X C 0.5057(3) 0.1890(4) 0.0180(2) 0.0331(11) Uani 1 1 d .
H02Y H 0.499030 0.144024 -0.019932 0.040 Uiso 1 1 calc R
C02Y C 0.6959(4) 0.7336(4) 0.3641(3) 0.0393(12) Uani 1 1 d .
H02Z H 0.738910 0.797552 0.391615 0.047 Uiso 1 1 calc R
C02Z C 0.7331(3) 0.0159(4) 0.1416(2) 0.0339(11) Uani 1 1 d .
H02 H 0.791701 0.068957 0.130881 0.041 Uiso 1 1 calc R
C030 C 0.9277(3) 0.8589(3) 0.2873(2) 0.0360(11) Uani 1 1 d .
H030 H 0.954372 0.930670 0.291658 0.043 Uiso 1 1 calc R
C031 C 0.6398(4) -0.1582(4) 0.1535(2) 0.0352(11) Uani 1 1 d .
H031 H 0.634963 -0.224399 0.151279 0.042 Uiso 1 1 calc R
C033 C 0.5706(4) 0.5468(4) 0.2843(2) 0.0396(12) Uani 1 1 d .
H033 H 0.526433 0.483055 0.256888 0.047 Uiso 1 1 calc R
C034 C 0.9655(4) 0.1563(4) 0.3844(3) 0.0471(14) Uani 1 1 d .
C035 C 0.3884(4) 0.5373(4) 0.0612(3) 0.0480(14) Uani 1 1 d .
C036 C 0.6307(5) 0.7275(4) 0.3092(3) 0.0538(15) Uani 1 1 d .
H036 H 0.628261 0.787322 0.298177 0.065 Uiso 1 1 calc R
C037 C 0.5681(5) 0.6359(5) 0.2695(3) 0.0626(18) Uani 1 1 d .
H037 H 0.522111 0.632685 0.231124 0.075 Uiso 1 1 calc R
O038 O 0.2226(5) 0.3744(4) 0.0371(4) 0.140(3) Uani 1 1 d .

loop_
_atom_site_aniso_label
_atom_site_aniso_U_11
_atom_site_aniso_U_22
_atom_site_aniso_U_33
_atom_site_aniso_U_23
_atom_site_aniso_U_13
_atom_site_aniso_U_12
Fe01 0.0232(3) 0.0223(3) 0.0193(3) 0.0025(2) 0.0068(2) 0.0087(3)
P002 0.0220(5) 0.0222(5) 0.0168(5) 0.0044(4) 0.0061(4) 0.0104(5)
P003 0.0219(5) 0.0218(5) 0.0150(5) 0.0027(4) 0.0042(4) 0.0071(4)
P004 0.0223(5) 0.0240(6) 0.0198(5) 0.0043(4) 0.0062(4) 0.0107(5)
P005 0.0254(6) 0.0241(6) 0.0167(5) 0.0032(4) 0.0069(4) 0.0101(5)
S006 0.0474(8) 0.0427(7) 0.0386(7) 0.0129(6) 0.0212(6) 0.0213(6)
S007 0.0487(9) 0.0749(12) 0.0643(11) 0.0381(9) 0.0105(8) 0.0262(8)
O008 0.0231(14) 0.0225(14) 0.0155(13) 0.0055(11) 0.0081(11) 0.0070(12)
O009 0.0234(14) 0.0264(15) 0.0166(14) 0.0003(11) 0.0025(11) 0.0126(13)
O00A 0.0312(16) 0.0260(16) 0.0217(15) 0.0030(12) 0.0107(12) 0.0116(13)
F00B 0.065(2) 0.061(2) 0.0505(19) 0.0144(16) 0.0134(16) 0.0354(18)
O00C 0.0248(16) 0.0260(16) 0.0321(17) 0.0019(13) 0.0078(13) 0.0090(13)
F00D 0.0474(18) 0.055(2) 0.069(2) -0.0163(17) 0.0057(16) 0.0221(16)
O00E 0.0274(16) 0.0392(19) 0.0302(17) 0.0116(14) 0.0061(13) 0.0153(15)
F00F 0.0541(19) 0.077(2) 0.0498(19) 0.0156(17) -0.0004(15) 0.0345(18)
F00G 0.0378(18) 0.065(2) 0.100(3) 0.020(2) 0.0204(18) 0.0133(17)
O00H 0.045(2) 0.045(2) 0.040(2) 0.0021(16) 0.0135(16) 0.0057(17)
O00I 0.069(3) 0.058(3) 0.076(3) 0.034(2) 0.032(2) 0.041(2)
O00J 0.089(3) 0.082(3) 0.055(2) 0.030(2) 0.038(2) 0.066(3)
C00K 0.022(2) 0.0148(19) 0.020(2) -0.0012(15) 0.0022(16) 0.0056(17)
C00L 0.028(2) 0.025(2) 0.0158(19) 0.0043(16) 0.0050(17) 0.0141(18)
C00M 0.021(2) 0.018(2) 0.019(2) -0.0033(16) 0.0005(16) 0.0059(17)
C00N 0.030(2) 0.024(2) 0.021(2) 0.0011(17) 0.0012(18) 0.0129(19)
C00O 0.024(2) 0.030(2) 0.017(2) 0.0080(17) 0.0095(17) 0.0129(19)
C00P 0.020(2) 0.0151(19) 0.0137(19) -0.0003(15) -0.0006(15) 0.0029(16)
C00Q 0.030(2) 0.020(2) 0.019(2) 0.0043(16) 0.0059(17) 0.0097(18)
C00R 0.023(2) 0.024(2) 0.020(2) 0.0055(16) 0.0075(17) 0.0134(18)
C00S 0.024(2) 0.022(2) 0.0151(19) 0.0023(16) 0.0025(16) 0.0114(18)
C00T 0.023(2) 0.023(2) 0.019(2) 0.0062(16) 0.0090(17) 0.0110(18)
C00U 0.027(2) 0.022(2) 0.0138(19) 0.0027(16) 0.0037(16) 0.0103(18)
C00V 0.028(2) 0.040(3) 0.023(2) 0.0080(19) 0.0048(19) 0.019(2)
C00W 0.028(2) 0.023(2) 0.022(2) 0.0061(17) 0.0093(18) 0.0123(18)
C00X 0.025(2) 0.023(2) 0.017(2) 0.0041(16) 0.0056(17) 0.0052(18)
C00Y 0.028(2) 0.029(2) 0.019(2) 0.0070(18) 0.0054(18) 0.012(2)
O00Z 0.075(3) 0.096(3) 0.047(2) 0.033(2) -0.004(2) 0.047(3)
F010 0.082(3) 0.047(2) 0.132(4) 0.013(2) -0.009(3) -0.005(2)
C011 0.019(2) 0.020(2) 0.028(2) 0.0067(17) 0.0094(17) 0.0063(17)
C012 0.024(2) 0.025(2) 0.022(2) 0.0059(17) 0.0116(18) 0.0089(18)
F013 0.104(3) 0.209(5) 0.044(2) 0.032(3) 0.030(2) 0.098(4)
C014 0.026(2) 0.029(2) 0.0135(19) 0.0020(16) 0.0061(17) 0.0109(19)
C015 0.026(2) 0.026(2) 0.024(2) 0.0064(17) 0.0097(18) 0.0121(19)
C016 0.026(2) 0.029(2) 0.019(2) 0.0019(17) 0.0039(17) 0.0141(19)
C017 0.029(2) 0.025(2) 0.0145(19) 0.0034(16) 0.0049(17) 0.0129(19)
C018 0.032(2) 0.028(2) 0.017(2) 0.0025(17) 0.0026(18) 0.014(2)
C019 0.025(2) 0.025(2) 0.026(2) 0.0044(18) 0.0087(18) 0.0101(19)
C01A 0.027(2) 0.032(2) 0.036(3) 0.005(2) 0.008(2) 0.018(2)
C01B 0.027(2) 0.031(2) 0.022(2) 0.0026(18) 0.0054(18) 0.013(2)
C01C 0.026(2) 0.022(2) 0.022(2) 0.0024(17) 0.0072(18) 0.0075(18)
C01D 0.029(2) 0.020(2) 0.018(2) 0.0007(16) 0.0072(17) 0.0100(18)
C01E 0.024(2) 0.022(2) 0.017(2) 0.0046(16) 0.0048(17) 0.0093(18)
C01F 0.030(2) 0.027(2) 0.024(2) 0.0009(18) 0.0110(19) 0.002(2)
C01G 0.024(2) 0.036(2) 0.020(2) 0.0037(18) 0.0046(17) 0.015(2)
C01H 0.027(2) 0.027(2) 0.021(2) 0.0019(17) 0.0090(18) 0.0111(19)
C01I 0.025(2) 0.026(2) 0.019(2) 0.0024(17) 0.0051(17) 0.0050(19)
C01J 0.022(2) 0.026(2) 0.033(2) 0.0131(19) 0.0114(18) 0.0123(18)
C01K 0.026(2) 0.018(2) 0.024(2) 0.0028(16) 0.0055(18) 0.0070(18)
C01L 0.032(2) 0.035(3) 0.030(2) 0.018(2) 0.007(2) 0.016(2)
C01M 0.024(2) 0.035(3) 0.020(2) 0.0057(19) 0.0039(18) 0.010(2)
C01N 0.042(3) 0.033(3) 0.027(2) 0.014(2) 0.017(2) 0.016(2)
C01O 0.041(3) 0.038(3) 0.026(2) 0.010(2) 0.008(2) 0.025(2)
C01P 0.032(2) 0.035(3) 0.024(2) 0.0049(19) 0.0086(19) 0.017(2)
C01Q 0.031(2) 0.031(2) 0.032(2) 0.012(2) 0.015(2) 0.014(2)
C01R 0.025(2) 0.029(2) 0.029(2) 0.0029(19) 0.0072(19) 0.0091(19)
C01S 0.032(2) 0.029(2) 0.032(2) 0.0085(19) 0.015(2) 0.012(2)
C01T 0.033(2) 0.029(2) 0.023(2) 0.0069(18) 0.0122(19) 0.018(2)
C01U 0.032(2) 0.033(3) 0.027(2) 0.0035(19) 0.0058(19) 0.014(2)
C01V 0.027(2) 0.028(2) 0.031(2) 0.0046(19) 0.0134(19) 0.0112(19)
C01W 0.024(2) 0.026(2) 0.017(2) 0.0036(17) 0.0037(17) 0.0076(18)
C01X 0.028(2) 0.027(2) 0.028(2) 0.0032(19) 0.0052(19) 0.0100(19)
C01Y 0.024(2) 0.033(2) 0.025(2) 0.0053(19) -0.0001(18) 0.013(2)
C01Z 0.023(2) 0.035(3) 0.037(3) -0.003(2) 0.009(2) 0.009(2)
C020 0.025(2) 0.020(2) 0.018(2) -0.0029(16) 0.0007(17) 0.0066(18)
C021 0.029(2) 0.028(2) 0.027(2) 0.0042(19) 0.0042(19) 0.014(2)
C022 0.034(3) 0.028(2) 0.038(3) 0.009(2) 0.018(2) 0.018(2)
C023 0.031(2) 0.034(3) 0.024(2) 0.0005(19) 0.0077(19) 0.012(2)
C024 0.039(3) 0.026(2) 0.029(2) 0.0054(19) 0.009(2) 0.011(2)
C025 0.034(3) 0.039(3) 0.018(2) -0.0003(19) 0.0026(18) 0.022(2)
C026 0.025(2) 0.025(2) 0.019(2) 0.0045(17) 0.0053(17) 0.0096(18)
C027 0.024(2) 0.034(3) 0.030(2) 0.006(2) 0.0016(19) 0.005(2)
C028 0.038(3) 0.039(3) 0.020(2) 0.0103(19) 0.0145(19) 0.027(2)
C029 0.031(2) 0.025(2) 0.027(2) 0.0020(18) 0.0099(19) 0.012(2)
C02A 0.030(2) 0.027(2) 0.035(3) 0.000(2) 0.010(2) 0.010(2)
C02B 0.030(2) 0.032(2) 0.020(2) 0.0029(18) 0.0042(18) 0.012(2)
C02C 0.045(3) 0.027(2) 0.035(3) 0.006(2) 0.019(2) 0.013(2)
C02D 0.026(2) 0.042(3) 0.026(2) 0.010(2) 0.0044(19) 0.013(2)
C02E 0.026(2) 0.039(3) 0.040(3) 0.001(2) 0.003(2) 0.013(2)
C02F 0.045(3) 0.040(3) 0.025(2) 0.005(2) -0.001(2) 0.024(2)
C02G 0.034(3) 0.035(3) 0.023(2) -0.002(2) 0.009(2) 0.009(2)
C02H 0.032(3) 0.044(3) 0.021(2) 0.009(2) 0.0002(19) 0.011(2)
C02I 0.034(3) 0.023(2) 0.043(3) 0.017(2) 0.012(2) 0.013(2)
C02J 0.032(2) 0.033(2) 0.021(2) 0.0055(19) 0.0082(19) 0.010(2)
C02K 0.034(3) 0.047(3) 0.019(2) 0.004(2) 0.001(2) 0.004(2)
C02L 0.032(3) 0.028(2) 0.025(2) -0.0036(19) -0.001(2) -0.001(2)
C02M 0.038(3) 0.032(2) 0.024(2) 0.0064(19) 0.003(2) 0.018(2)
C02N 0.039(3) 0.031(3) 0.039(3) 0.005(2) 0.004(2) 0.017(2)
C02O 0.038(3) 0.030(2) 0.040(3) 0.006(2) 0.014(2) 0.020(2)
C02P 0.029(2) 0.034(2) 0.017(2) 0.0098(18) 0.0024(17) 0.014(2)
C02Q 0.040(3) 0.035(3) 0.031(2) 0.010(2) 0.018(2) 0.019(2)
C02R 0.032(3) 0.057(3) 0.029(2) 0.009(2) 0.010(2) 0.027(2)
C02S 0.045(3) 0.034(3) 0.031(3) 0.015(2) 0.014(2) 0.018(2)
C02T 0.041(3) 0.044(3) 0.033(3) 0.015(2) 0.001(2) 0.017(2)
C02U 0.046(3) 0.039(3) 0.037(3) 0.006(2) -0.002(2) 0.022(2)
C02V 0.047(3) 0.035(3) 0.021(2) 0.009(2) 0.006(2) 0.013(2)
O02W 0.078(3) 0.195(6) 0.077(3) 0.088(4) 0.042(3) 0.080(4)
C02X 0.032(3) 0.037(3) 0.021(2) -0.0017(19) 0.0050(19) 0.009(2)
C02Y 0.053(3) 0.028(3) 0.052(3) 0.016(2) 0.033(3) 0.023(2)
C02Z 0.029(2) 0.044(3) 0.028(2) 0.011(2) 0.011(2) 0.014(2)
C030 0.034(3) 0.017(2) 0.053(3) 0.006(2) 0.012(2) 0.008(2)
C031 0.045(3) 0.047(3) 0.026(2) 0.005(2) 0.006(2) 0.033(3)
C033 0.057(3) 0.043(3) 0.029(3) 0.002(2) 0.003(2) 0.034(3)
C034 0.029(3) 0.041(3) 0.076(4) 0.014(3) 0.021(3) 0.017(2)
C035 0.053(3) 0.045(3) 0.030(3) 0.006(2) 0.002(3) 0.010(3)
C036 0.099(5) 0.047(3) 0.045(3) 0.022(3) 0.032(3) 0.053(3)
C037 0.107(5) 0.081(5) 0.034(3) 0.022(3) 0.015(3) 0.072(4)
O038 0.110(5) 0.041(3) 0.207(7) 0.019(4) -0.049(4) 0.003(3)

loop_
_atom_type_symbol
_atom_type_description
_atom_type_scat_dispersion_real
_atom_type_scat_dispersion_imag
_atom_type_scat_source
C C 0.0033 0.0016 'International Tables Vol C Tables 4.2.6.8 and 6.1.1.4'
H H 0.0000 0.0000 'International Tables Vol C Tables 4.2.6.8 and 6.1.1.4'
F F 0.0171 0.0103 'International Tables Vol C Tables 4.2.6.8 and 6.1.1.4'
Fe Fe 0.3463 0.8444 'International Tables Vol C Tables 4.2.6.8 and 6.1.1.4'
O O 0.0106 0.0060 'International Tables Vol C Tables 4.2.6.8 and 6.1.1.4'
P P 0.1023 0.0942 'International Tables Vol C Tables 4.2.6.8 and 6.1.1.4'
S S 0.1246 0.1234 'International Tables Vol C Tables 4.2.6.8 and 6.1.1.4'

loop_
_geom_angle_atom_site_label_1
_geom_angle_atom_site_label_2
_geom_angle_atom_site_label_3
_geom_angle
O008 Fe01 O009 85.53(11)
O008 Fe01 O00A 87.91(11)
O00A Fe01 O009 139.44(12)
O00C Fe01 O008 162.59(12)
O00C Fe01 O009 90.77(12)
O00C Fe01 O00A 83.87(11)
O00E Fe01 O008 99.62(12)
O00E Fe01 O009 110.00(13)
O00E Fe01 O00A 110.57(13)
O00E Fe01 O00C 97.64(13)
O009 P002 C00R 109.36(17)
O009 P002 C00S 111.87(16)
O009 P002 C01T 109.68(18)
C00R P002 C00S 108.95(18)
C00R P002 C01T 106.66(18)
C01T P002 C00S 110.16(19)
O008 P003 C01E 115.09(17)
O008 P003 C01W 110.64(17)
O008 P003 C020 108.26(18)
C01W P003 C01E 105.10(19)
C020 P003 C01E 106.54(18)
C020 P003 C01W 111.15(19)
O00C P004 C012 112.09(17)
O00C P004 C01K 108.56(18)
O00C P004 C026 109.55(18)
C01K P004 C012 108.31(18)
C01K P004 C026 112.00(19)
C026 P004 C012 106.36(19)
O00A P005 C014 109.44(18)
O00A P005 C016 107.79(18)
O00A P005 C017 113.97(17)
C014 P005 C016 106.75(18)
C014 P005 C017 110.94(19)
C017 P005 C016 107.64(19)
O00H S006 O00I 114.3(2)
O00H S006 C034 102.5(2)
O00I S006 C034 103.3(3)
O00J S006 O00H 115.1(2)
O00J S006 O00I 116.2(2)
O00J S006 C034 102.7(2)
O00Z S007 C035 104.2(3)
O00Z S007 O038 116.6(3)
O02W S007 O00Z 116.6(3)
O02W S007 C035 105.3(3)
O02W S007 O038 110.6(4)
O038 S007 C035 101.4(3)
P003 O008 Fe01 138.52(17)
P002 O009 Fe01 130.88(16)
P005 O00A Fe01 138.07(17)
P004 O00C Fe01 167.4(2)
C02U O00E Fe01 129.3(3)
C00L C00K C00M 119.3(4)
C00N C00K C00L 122.1(4)
C00N C00K C00M 118.7(4)
C00K C00L H00L 119.6
C00Q C00L C00K 120.9(4)
C00Q C00L H00L 119.6
C00P C00M C00K 118.9(3)
C00W C00M C00K 118.7(4)
C00W C00M C00P 122.4(4)
C00K C00N H00N 119.6
C01A C00N C00K 120.9(4)
C01A C00N H00N 119.6
C00X C00O C00U 117.3(4)
C012 C00O C00U 123.5(4)
C012 C00O C00X 119.0(4)
C00M C00P C00T 116.3(3)
C00S C00P C00M 119.7(4)
C00S C00P C00T 123.9(4)
C00L C00Q H00Q 119.2
C00L C00Q C00S 121.6(4)
C00S C00Q H00Q 119.2
C015 C00R P002 122.9(3)
C01H C00R P002 117.7(3)
C01H C00R C015 119.2(4)
C00P C00S P002 122.2(3)
C00P C00S C00Q 119.6(4)
C00Q C00S P002 117.9(3)
C011 C00T C00P 117.9(3)
C01E C00T C00P 122.8(3)
C01E C00T C011 119.1(4)
C017 C00U C00O 124.1(3)
C017 C00U C01D 119.3(4)
C01D C00U C00O 116.5(3)
C018 C00V H00V 119.5
C01G C00V H00V 119.5
C01G C00V C018 120.9(4)
C00M C00W H00W 119.6
C01V C00W C00M 120.8(4)
C01V C00W H00W 119.6
C00O C00X C01M 119.9(4)
C00Y C00X C00O 122.5(4)
C00Y C00X C01M 117.6(4)
C00X C00Y H00Y 119.1
C024 C00Y C00X 121.8(4)
C024 C00Y H00Y 119.1
C019 C011 C00T 121.5(4)
C01J C011 C00T 119.6(4)
C01J C011 C019 118.9(4)
C00O C012 P004 121.7(3)
C00O C012 C021 120.3(4)
C021 C012 P004 117.8(3)
C023 C014 P005 120.1(3)
C02M C014 P005 119.6(3)
C02M C014 C023 120.3(4)
C00R C015 H015 120.0
C025 C015 C00R 120.0(4)
C025 C015 H015 120.0
C01P C016 P005 123.4(3)
C01P C016 C01U 120.2(4)
C01U C016 P005 116.2(3)
C00U C017 P005 125.2(3)
C00U C017 C01G 119.7(4)
C01G C017 P005 115.0(3)
C00V C018 C01D 119.1(4)
C00V C018 C01O 121.4(4)
C01D C018 C01O 119.5(4)
C011 C019 H019 119.5
C02A C019 C011 120.9(4)
C02A C019 H019 119.5
C00N C01A H01A 119.6
C00N C01A C01V 120.8(4)
C01V C01A H01A 119.6
C020 C01B H01B 120.0
C02E C01B H01B 120.0
C02E C01B C020 119.9(4)
C01D C01C H01C 120.1
C01S C01C H01C 120.1
C01S C01C C01D 119.9(4)
C018 C01D C00U 119.9(4)
C018 C01D C01C 118.7(4)
C01C C01D C00U 121.4(4)
C00T C01E P003 122.4(3)
C00T C01E C02P 119.4(4)
C02P C01E P003 117.5(3)
C01I C01F H01F 119.5
C01Z C01F H01F 119.5
C01Z C01F C01I 120.9(4)
C00V C01G C017 121.0(4)
C00V C01G H01G 119.5
C017 C01G H01G 119.5
C00R C01H H01H 119.7
C00R C01H C01Q 120.6(4)
C01Q C01H H01H 119.7
C01F C01I H01I 120.4
C01F C01I C020 119.2(4)
C020 C01I H01I 120.4
C01L C01J C011 119.7(4)
C01L C01J C02I 122.0(4)
C02I C01J C011 118.3(4)
C01R C01K P004 123.2(3)
C01R C01K C01X 119.6(4)
C01X C01K P004 117.1(3)
C01J C01L H01L 119.6
C02P C01L C01J 120.8(4)
C02P C01L H01L 119.6
C00X C01M C027 119.5(4)
C01Y C01M C00X 119.0(4)
C01Y C01M C027 121.4(4)
C01O C01N H01N 119.4
C01O C01N C01S 121.3(4)
C01S C01N H01N 119.4
C018 C01O H01O 119.9
C01N C01O C018 120.1(4)
C01N C01O H01O 119.9
C016 C01P H01P 120.3
C016 C01P C031 119.4(4)
C031 C01P H01P 120.3
C01H C01Q H01Q 120.1
C028 C01Q C01H 119.8(4)
C028 C01Q H01Q 120.1
C01K C01R H01R 119.9
C01K C01R C02C 120.3(4)
C02C C01R H01R 119.9
C01C C01S C01N 120.5(4)
C01C C01S H01S 119.8
C01N C01S H01S 119.8
C022 C01T P002 119.6(3)
C033 C01T P002 119.9(3)
C033 C01T C022 120.4(4)
C016 C01U H01U 120.3
C02Z C01U C016 119.4(4)
C02Z C01U H01U 120.3
C00W C01V C01A 120.1(4)
C00W C01V H01V 119.9
C01A C01V H01V 119.9
C02B C01W P003 118.5(3)
C02B C01W C02J 119.6(4)
C02J C01W P003 121.8(3)
C01K C01X H01X 120.1
C02F C01X C01K 119.8(4)
C02F C01X H01X 120.1
C01M C01Y H01Y 119.3
C021 C01Y C01M 121.4(4)
C021 C01Y H01Y 119.3
C01F C01Z H01Z 119.6
C01F C01Z C02E 120.8(4)
C02E C01Z H01Z 119.6
C01B C020 P003 118.4(3)
C01I C020 P003 122.0(3)
C01I C020 C01B 119.5(4)
C012 C021 H021 119.9
C01Y C021 C012 120.3(4)
C01Y C021 H021 119.9
C01T C022 H022 120.2
C02Y C022 C01T 119.6(5)
C02Y C022 H022 120.2
C014 C023 H023 120.0
C014 C023 C02G 119.9(4)
C02G C023 H023 120.0
C00Y C024 H024 120.0
C00Y C024 C02L 120.0(4)
C02L C024 H024 120.0
C015 C025 H025 119.6
C028 C025 C015 120.7(4)
C028 C025 H025 119.6
C029 C026 P004 124.6(3)
C029 C026 C02Q 118.7(4)
C02Q C026 P004 116.7(3)
C01M C027 H027 119.8
C02L C027 C01M 120.4(4)
C02L C027 H027 119.8
C01Q C028 H028 120.2
C025 C028 C01Q 119.7(4)
C025 C028 H028 120.2
C026 C029 H029 120.0
C02O C029 C026 120.1(4)
C02O C029 H029 120.0
C019 C02A H02A 120.0
C019 C02A C030 120.0(4)
C030 C02A H02A 120.0
C01W C02B H02B 119.5
C02D C02B C01W 121.0(4)
C02D C02B H02B 119.5
C01R C02C H02C 120.4
C01R C02C C02V 119.3(4)
C02V C02C H02C 120.4
C02B C02D H02D 120.3
C02H C02D C02B 119.5(4)
C02H C02D H02D 120.3
C01B C02E H02E 120.2
C01Z C02E C01B 119.7(4)
C01Z C02E H02E 120.2
C01X C02F H02F 119.7
C02V C02F C01X 120.6(4)
C02V C02F H02F 119.7
C023 C02G H02G 120.4
C02K C02G C023 119.2(4)
C02K C02G H02G 120.4
C02D C02H H02H 119.7
C02D C02H C02X 120.6(4)
C02X C02H H02H 119.7
C01J C02I H02I 119.2
C030 C02I C01J 121.6(4)
C030 C02I H02I 119.2
C01W C02J H02J 120.6
C01W C02J C02X 118.8(4)
C02X C02J H02J 120.6
C02G C02K H02K 119.3
C02T C02K C02G 121.3(4)
C02T C02K H02K 119.3
C024 C02L H02L 119.7
C027 C02L C024 120.7(4)
C027 C02L H02L 119.7
C014 C02M H02M 120.4
C014 C02M C02T 119.3(4)
C02T C02M H02M 120.4
C02O C02N H02N 120.1
C02S C02N H02N 120.1
C02S C02N C02O 119.8(4)
C029 C02O C02N 120.6(4)
C029 C02O H02O 119.7
C02N C02O H02O 119.7
C01E C02P H02P 119.3
C01L C02P C01E 121.4(4)
C01L C02P H02P 119.3
C026 C02Q H02Q 119.6
C02S C02Q C026 120.8(4)
C02S C02Q H02Q 119.6
C02Z C02R H02R 119.8
C02Z C02R C031 120.5(4)
C031 C02R H02R 119.8
C02N C02S H02S 120.1
C02Q C02S C02N 119.9(4)
C02Q C02S H02S 120.1
C02K C02T C02M 120.0(5)
C02K C02T H02T 120.0
C02M C02T H02T 120.0
O00E C02U H02U 109.5
O00E C02U H02V 109.5
O00E C02U H02W 109.5
H02U C02U H02V 109.5
H02U C02U H02W 109.5
H02V C02U H02W 109.5
C02C C02V H02X 119.8
C02F C02V C02C 120.3(4)
C02F C02V H02X 119.8
C02H C02X C02J 120.6(4)
C02H C02X H02Y 119.7
C02J C02X H02Y 119.7
C022 C02Y H02Z 119.8
C036 C02Y C022 120.4(5)
C036 C02Y H02Z 119.8
C01U C02Z H02 119.7
C02R C02Z C01U 120.6(4)
C02R C02Z H02 119.7
C02A C030 H030 119.9
C02I C030 C02A 120.2(4)
C02I C030 H030 119.9
C01P C031 H031 120.0
C02R C031 C01P 119.9(4)
C02R C031 H031 120.0
C01T C033 H033 120.9
C01T C033 C037 118.3(5)
C037 C033 H033 120.9
F00B C034 S006 112.7(4)
F00B C034 F00D 106.6(5)
F00B C034 F00G 106.7(4)
F00D C034 S006 112.2(3)
F00D C034 F00G 105.8(4)
F00G C034 S006 112.3(4)
F00F C035 S007 113.0(4)
F00F C035 F010 106.3(4)
F010 C035 S007 109.1(4)
F013 C035 S007 111.0(4)
F013 C035 F00F 109.4(5)
F013 C035 F010 108.0(5)
C02Y C036 H036 119.8
C02Y C036 C037 120.4(5)
C037 C036 H036 119.8
C033 C037 H037 119.5
C036 C037 C033 121.0(5)
C036 C037 H037 119.5

loop_
_geom_bond_atom_site_label_1
_geom_bond_atom_site_label_2
_geom_bond_distance
Fe01 O008 1.967(3)
Fe01 O009 2.001(3)
Fe01 O00A 1.985(3)
Fe01 O00C 1.946(3)
Fe01 O00E 1.798(3)
P002 O009 1.522(3)
P002 C00R 1.794(4)
P002 C00S 1.801(4)
P002 C01T 1.796(4)
P003 O008 1.512(3)
P003 C01E 1.802(4)
P003 C01W 1.787(4)
P003 C020 1.786(4)
P004 O00C 1.493(3)
P004 C012 1.812(4)
P004 C01K 1.781(4)
P004 C026 1.787(4)
P005 O00A 1.511(3)
P005 C014 1.792(4)
P005 C016 1.806(4)
P005 C017 1.804(4)
S006 O00H 1.435(4)
S006 O00I 1.439(4)
S006 O00J 1.431(4)
S006 C034 1.808(6)
S007 O00Z 1.421(4)
S007 O02W 1.390(5)
S007 C035 1.795(6)
S007 O038 1.438(6)
F00B C034 1.330(6)
F00D C034 1.344(6)
O00E C02U 1.381(5)
F00F C035 1.323(6)
F00G C034 1.347(6)
C00K C00L 1.410(5)
C00K C00M 1.434(6)
C00K C00N 1.406(6)
C00L H00L 0.9500
C00L C00Q 1.349(6)
C00M C00P 1.431(5)
C00M C00W 1.410(5)
C00N H00N 0.9500
C00N C01A 1.356(6)
C00O C00U 1.500(6)
C00O C00X 1.423(6)
C00O C012 1.400(6)
C00P C00S 1.394(5)
C00P C00T 1.494(5)
C00Q H00Q 0.9500
C00Q C00S 1.419(5)
C00R C015 1.389(6)
C00R C01H 1.380(5)
C00T C011 1.437(5)
C00T C01E 1.395(5)
C00U C017 1.390(5)
C00U C01D 1.438(5)
C00V H00V 0.9500
C00V C018 1.409(6)
C00V C01G 1.365(6)
C00W H00W 0.9500
C00W C01V 1.365(6)
C00X C00Y 1.412(6)
C00X C01M 1.424(6)
C00Y H00Y 0.9500
C00Y C024 1.362(6)
F010 C035 1.333(6)
C011 C019 1.415(6)
C011 C01J 1.410(6)
C012 C021 1.430(6)
F013 C035 1.287(6)
C014 C023 1.390(6)
C014 C02M 1.381(6)
C015 H015 0.9500
C015 C025 1.379(5)
C016 C01P 1.389(6)
C016 C01U 1.394(6)
C017 C01G 1.424(6)
C018 C01D 1.415(6)
C018 C01O 1.415(6)
C019 H019 0.9500
C019 C02A 1.356(6)
C01A H01A 0.9500
C01A C01V 1.405(6)
C01B H01B 0.9500
C01B C020 1.403(6)
C01B C02E 1.384(6)
C01C H01C 0.9500
C01C C01D 1.418(6)
C01C C01S 1.377(6)
C01E C02P 1.419(5)
C01F H01F 0.9500
C01F C01I 1.385(6)
C01F C01Z 1.363(7)
C01G H01G 0.9500
C01H H01H 0.9500
C01H C01Q 1.385(5)
C01I H01I 0.9500
C01I C020 1.395(5)
C01J C01L 1.396(6)
C01J C02I 1.408(6)
C01K C01R 1.388(6)
C01K C01X 1.393(6)
C01L H01L 0.9500
C01L C02P 1.358(6)
C01M C01Y 1.414(6)
C01M C027 1.426(6)
C01N H01N 0.9500
C01N C01O 1.353(6)
C01N C01S 1.392(6)
C01O H01O 0.9500
C01P H01P 0.9500
C01P C031 1.396(6)
C01Q H01Q 0.9500
C01Q C028 1.383(6)
C01R H01R 0.9500
C01R C02C 1.388(6)
C01S H01S 0.9500
C01T C022 1.396(6)
C01T C033 1.367(6)
C01U H01U 0.9500
C01U C02Z 1.390(6)
C01V H01V 0.9500
C01W C02B 1.391(6)
C01W C02J 1.396(6)
C01X H01X 0.9500
C01X C02F 1.376(6)
C01Y H01Y 0.9500
C01Y C021 1.355(6)
C01Z H01Z 0.9500
C01Z C02E 1.376(6)
C021 H021 0.9500
C022 H022 0.9500
C022 C02Y 1.378(6)
C023 H023 0.9500
C023 C02G 1.391(6)
C024 H024 0.9500
C024 C02L 1.411(7)
C025 H025 0.9500
C025 C028 1.373(6)
C026 C029 1.383(6)
C026 C02Q 1.414(6)
C027 H027 0.9500
C027 C02L 1.349(6)
C028 H028 0.9500
C029 H029 0.9500
C029 C02O 1.377(6)
C02A H02A 0.9500
C02A C030 1.405(6)
C02B H02B 0.9500
C02B C02D 1.377(6)
C02C H02C 0.9500
C02C C02V 1.390(7)
C02D H02D 0.9500
C02D C02H 1.374(6)
C02E H02E 0.9500
C02F H02F 0.9500
C02F C02V 1.376(7)
C02G H02G 0.9500
C02G C02K 1.375(7)
C02H H02H 0.9500
C02H C02X 1.378(6)
C02I H02I 0.9500
C02I C030 1.350(6)
C02J H02J 0.9500
C02J C02X 1.396(6)
C02K H02K 0.9500
C02K C02T 1.369(7)
C02L H02L 0.9500
C02M H02M 0.9500
C02M C02T 1.396(6)
C02N H02N 0.9500
C02N C02O 1.386(6)
C02N C02S 1.385(6)
C02O H02O 0.9500
C02P H02P 0.9500
C02Q H02Q 0.9500
C02Q C02S 1.363(6)
C02R H02R 0.9500
C02R C02Z 1.365(7)
C02R C031 1.388(7)
C02S H02S 0.9500
C02T H02T 0.9500
C02U H02U 0.9800
C02U H02V 0.9800
C02U H02W 0.9800
C02V H02X 0.9500
C02X H02Y 0.9500
C02Y H02Z 0.9500
C02Y C036 1.349(8)
C02Z H02 0.9500
C030 H030 0.9500
C031 H031 0.9500
C033 H033 0.9500
C033 C037 1.399(7)
C036 H036 0.9500
C036 C037 1.366(8)
C037 H037 0.9500

loop_
_smtbx_masks_void_nr
_smtbx_masks_void_average_x
_smtbx_masks_void_average_y
_smtbx_masks_void_average_z
_smtbx_masks_void_volume
_smtbx_masks_void_count_electrons
1 0.000 0.000 0.000 227.8 86.6
2 0.353 0.631 0.273 35.7 11.0
3 0.647 0.369 0.727 35.7 11.0
